data_2001314
loop_
_publ_author_name
'Keblys, V. E.'
'Garcia, J. G.'
'Gandour, R. D.'
'Fronczek, F. R.'
'Watkins, S. F.'

_publ_section_title
;
 (Benzoylmethyl)(3-hydroxypropyl)dimethylammonium bromide
;
_journal_issue 10
_journal_name_full 'Acta Crystallographica Section C'
_journal_page_first 1867
_journal_page_last 1868
_journal_paper_doi 10.1107/S0108270193003610
_journal_volume 49
_journal_year 1993
_chemical_formula_sum 'C13 H20 Br N O2'
_chemical_formula_weight 302.2
_space_group_IT_number 2
_space_group_name_Hall '-P 1'
_space_group_name_H-M_alt 'P -1'
_symmetry_cell_setting triclinic
_symmetry_space_group_name_Hall '-P 1'
_symmetry_space_group_name_H-M 'P -1'
_atom_type_scat_source IntTabIV
_cell_angle_alpha 85.504(5)
_cell_angle_beta 81.588(5)
_cell_angle_gamma 75.323(4)
_cell_formula_units_Z 2
_cell_length_a 7.2471(4)
_cell_length_b 7.2644(4)
_cell_length_c 14.2762(9)
_cell_measurement_reflns_used 25
_cell_measurement_temperature 294
_cell_measurement_theta_max 14
_cell_measurement_theta_min 12
_cell_volume 718.57(7)
_diffrn_measurement_device 'Enraf-Nonius CAD-4'
_diffrn_measurement_method \w/2\q
_diffrn_radiation_type MoK\a
_diffrn_radiation_wavelength 0.71073
_diffrn_reflns_limit_h_max 10
_diffrn_reflns_limit_h_min 0
_diffrn_reflns_limit_k_max 10
_diffrn_reflns_limit_k_min -10
_diffrn_reflns_limit_l_max 20
_diffrn_reflns_limit_l_min -20
_diffrn_reflns_number 4177
_diffrn_reflns_theta_max 30
_diffrn_standards_decay_% '-9.4 (linear correction)'
_diffrn_standards_interval_time 167
_diffrn_standards_number 3
_exptl_absorpt_coefficient_mu 2.82
_exptl_absorpt_correction_T_max 0.9997
_exptl_absorpt_correction_T_min 0.9150
_exptl_absorpt_correction_type empirical
_exptl_crystal_colour Colourless
_exptl_crystal_density_diffrn 1.397
_exptl_crystal_description 'Irregular fragment'
_exptl_crystal_size_max 0.55
_exptl_crystal_size_mid 0.45
_exptl_crystal_size_min 0.30
_refine_diff_density_max 0.38
_refine_diff_density_min -0.09
_refine_ls_extinction_coef 3.4E-7(10)
_refine_ls_extinction_method '(I+gI~c~)^-1^ applied to F~c~'
_refine_ls_goodness_of_fit_obs 1.665
_refine_ls_hydrogen_treatment refall
_refine_ls_number_parameters 235
_refine_ls_number_reflns 2764
_refine_ls_R_factor_obs 0.030
_refine_ls_shift/esd_max 0.01
_refine_ls_structure_factor_coef F
_refine_ls_weighting_details 'w = 4F^2^[\s^2^(I) + (0.02F^2^)^2^]^-1^'
_refine_ls_weighting_scheme calc
_refine_ls_wR_factor_obs 0.031
_reflns_number_observed 2764
_reflns_number_total 4177
_reflns_observed_criterion I>3\s(I)
_cod_data_source_file st1053.cif
_cod_data_source_block st1053_structure_1_of_1
_cod_depositor_comments
;
The following automatic conversions were performed:

'_refine_ls_weighting_scheme' value 'w = 4F^2^[\s^2^(I) +
(0.02F^2^)^2^]^-1^' was changed to 'calc'. New tag
'_refine_ls_weighting_details' was created. The value of the new tag
was set to 'w = 4F^2^[\s^2^(I) + (0.02F^2^)^2^]^-1^'.

Automatic conversion script
Id: cif_fix_values 3143 2015-03-26 13:38:13Z robertas 
;
_cod_database_code 2001314

loop_
_space_group_symop_id
_space_group_symop_operation_xyz
1 x,y,z
2 -x,-y,-z

loop_
_atom_site_label
_atom_site_fract_x
_atom_site_fract_y
_atom_site_fract_z
Br .21430(3) .15853(3) .140660(10)
O1 .5295(2) .5852(2) .78360(10)
O2 .2713(2) .1949(3) .62610(10)
N1 .1151(2) .2386(2) .81970(10)
C1 .4452(3) .5437(3) .8756(2)
C2 .3749(3) .3656(3) .8764(2)
C3 .2287(3) .3905(3) .80820(10)
C4 -.0077(3) .2602(3) .74120(10)
C5 .0970(3) .2322(3) .64160(10)
C6 -.0242(3) .2502(3) .56460(10)
C7 .0660(3) .2366(3) .4718(2)
C8 -.0401(4) .2493(3) .3985(2)
C9 -.2343(4) .2734(3) .4153(2)
C10 -.3262(4) .2851(4) .5066(2)
C11 -.2209(3) .2753(4) .5807(2)
C12 .2446(3) .0412(3) .8240(2)
C13 -.0219(3) .2672(3) .9106(2)
H1A .329(3) .653(3) .895(2)
H1B .540(3) .524(3) .9200(10)
H2A .319(3) .338(3) .9390(10)
H2B .493(3) .252(3) .858(2)
H3A .134(3) .513(3) .8190(10)
H3B .288(3) .384(3) .7480(10)
H4A -.087(3) .378(3) .7440(10)
H4B -.084(3) .170(3) .7590(10)
H7 .197(3) .214(3) .4640(10)
H8 .019(3) .235(3) .3440(10)
H9 -.305(3) .262(3) .3640(10)
H10 -.450(4) .293(3) .516(2)
H11 -.281(3) .281(3) .6400(10)
H12A .339(3) .025(3) .7700(10)
H12B .302(3) .024(3) .884(2)
H12C .161(3) -.045(3) .822(2)
H13A -.102(3) .404(3) .908(2)
H13B -.099(3) .173(3) .9120(10)
H13C .053(3) .248(3) .965(2)
H10H .592(3) .650(3) .790(2)

loop_
_geom_angle_atom_site_label_1
_geom_angle_atom_site_label_2
_geom_angle_atom_site_label_3
_geom_angle
_geom_angle_publ_flag
C3 N1 C4 110.60(10) yes
C3 N1 C12 111.7(2) no
C3 N1 C13 109.0(2) no
C4 N1 C12 110.8(2) no
C4 N1 C13 106.20(10) no
C12 N1 C13 108.4(2) no
O1 C1 C2 109.9(2) yes
C1 C2 C3 110.3(2) yes
N1 C3 C2 114.4(2) yes
N1 C4 C5 116.7(2) yes
O2 C5 C4 121.5(2) yes
O2 C5 C6 122.0(2) yes
C4 C5 C6 116.6(2) yes
C5 C6 C7 118.2(2) no
C5 C6 C11 123.3(2) no
C7 C6 C11 118.5(2) no
C6 C7 C8 120.2(2) no
C7 C8 C9 120.8(2) no
C8 C9 C10 120.0(2) no
C9 C10 C11 119.5(2) no
C6 C11 C10 121.0(2) no

loop_
_geom_bond_atom_site_label_1
_geom_bond_atom_site_label_2
_geom_bond_distance
_geom_bond_publ_flag
O1 C1 1.410(3) yes
O2 C5 1.213(3) yes
N1 C3 1.521(3) yes
N1 C4 1.505(3) yes
N1 C12 1.504(2) no
N1 C13 1.508(2) no
C1 C2 1.505(4) yes
C2 C3 1.511(3) yes
C4 C5 1.514(3) yes
C5 C6 1.484(3) yes
C6 C7 1.387(3) no
C6 C11 1.377(3) no
C7 C8 1.371(4) no
C8 C9 1.361(4) no
C9 C10 1.372(3) no
C10 C11 1.380(4) no

loop_
_geom_torsion_atom_site_label_1
_geom_torsion_atom_site_label_2
_geom_torsion_atom_site_label_3
_geom_torsion_atom_site_label_4
_geom_torsion
_geom_torsion_publ_flag
H10H O1 C1 C2 -160(2) yes
C4 N1 C3 C2 -172.7(2) yes
C3 N1 C4 C5 63.5(2) yes
O1 C1 C2 C3 -59.2(2) yes
C1 C2 C3 N1 -166.6(2) yes
N1 C4 C5 O2 -0.2(3) yes
O2 C5 C6 C7 -4.6(3) yes
